data_1576006
loop_
_publ_author_name
'J&#xf6;rges, Mike'
'Knyszek, Daniel'
'Kumar, Manoj'
'Swamy, Varre S. V. S. N.'
'Gessner, Viktoria H.'

_publ_section_title
;
 Isolation of a Lewis acid-base stabilized stannanone.
;
_journal_issue 44
_journal_name_full 'Chemical science'
_journal_page_first 21087
_journal_page_last 21093
_journal_paper_doi 10.1039/d5sc06549f
_journal_volume 16
_journal_year 2025
_chemical_formula_moiety 'C60 H60 Cl2 N2 O P4 S2 Sn2'
_chemical_formula_sum 'C60 H60 Cl2 N2 O P4 S2 Sn2'
_chemical_formula_weight 1321.38
_space_group_crystal_system monoclinic
_space_group_IT_number 15
_space_group_name_Hall '-C 2yc'
_space_group_name_H-M_alt 'C 1 2/c 1'
_atom_sites_solution_hydrogens geom
_atom_sites_solution_primary dual
_audit_creation_date 2021-05-11
_audit_creation_method SHELXL-2019/3
_audit_update_record
;
2025-08-18 deposited with the CCDC.	2025-10-07 downloaded from the CCDC.
;
_cell_angle_alpha 90
_cell_angle_beta 94.7420(10)
_cell_angle_gamma 90
_cell_formula_units_Z 4
_cell_length_a 28.0096(3)
_cell_length_b 12.29950(10)
_cell_length_c 18.7039(2)
_cell_measurement_reflns_used 13583
_cell_measurement_temperature 100(2)
_cell_measurement_theta_max 75.7900
_cell_measurement_theta_min 3.1610
_cell_volume 6421.51(11)
_computing_cell_refinement 'CrysAlisPro 1.171.41.93a (Rigaku OD, 2020)'
_computing_data_collection 'CrysAlisPro 1.171.41.93a (Rigaku OD, 2020)'
_computing_data_reduction 'CrysAlisPro 1.171.41.93a (Rigaku OD, 2020)'
_computing_structure_refinement 'SHELXL-2019/2 (Sheldrick, 2019)'
_computing_structure_solution 'SHELXT (G.M. Sheldrick, 2015)'
_diffrn_ambient_environment N~2~
_diffrn_ambient_temperature 100(2)
_diffrn_detector 'Hybrid Pixel Array Detector'
_diffrn_detector_area_resol_mean 10.0000
_diffrn_detector_type HyPix
_diffrn_measured_fraction_theta_full 0.995
_diffrn_measured_fraction_theta_max 0.994
_diffrn_measurement_details
;
List of Runs (angles in degrees, time in seconds):

  # Type    Start    End  Width  t~exp~   \w     \q     \k     \f   Frames
#--------------------------------------------------------------------------
  1  \w     51.00  76.00   0.50    0.52    --   47.20  63.00-127.00   50
  2  \w     90.00 174.00   0.50    2.08    --  106.49  61.00-180.00  168
  3  \w     94.00 176.00   0.50    2.08    --  106.49  63.00-127.00  164
  4  \w     95.00 178.00   0.50    2.08    --  106.49  45.00 -30.00  166
  5  \w    145.00 173.00   0.50    2.08    --  106.49  30.00 150.00   56
  6  \w    100.00 138.00   0.50    2.08    --  106.49  30.00 150.00   76
  7  \w    -66.00 -41.00   0.50    2.08    --  -86.25  63.00-127.00   50
  8  \w    -42.00 -17.00   0.50    2.08    --  -86.25  45.00   0.00   50
  9  \w    -48.00 -15.00   0.50    2.08    --  -86.25  45.00  30.00   66
 10  \w    -44.00 -19.00   0.50    2.08    --  -86.25  45.00  60.00   50
 11  \w   -116.00 -30.00   0.50    0.52    --  -47.20 -63.00  95.00  172
 12  \w   -138.00-113.00   0.50    2.08    --  -86.25 -63.00  95.00   50
 13  \w      0.00  26.00   0.50    0.52    --   47.20 -63.00  95.00   52
 14  \w     38.00  73.00   0.50    2.08    --  106.49 -61.00 150.00   70
 15  \w     38.00  71.00   0.50    2.08    --  106.49 -63.00  95.00   66
 16  \w     44.00  72.00   0.50    2.08    --  106.49 -61.00 120.00   56
 17  \w     37.00  71.00   0.50    2.08    --  106.49 -77.00   0.00   68
 18  \w     76.00 102.00   0.50    2.08    --  106.49 -77.00   0.00   52
 19  \w     38.00  68.00   0.50    2.08    --  106.49 -61.00  30.00   60
 20  \w     34.00  67.00   0.50    2.08    --  106.49 -61.00-120.00   66
 21  \w     40.00  71.00   0.50    2.08    --  106.49 -61.00-180.00   62
 22  \w     57.00  95.00   0.50    0.52    --   47.20-125.00 -90.00   76
 23  \w    -55.00  20.00   0.50    0.52    --  -47.20  63.00-127.00  150
 24  \w     -7.00  19.00   0.50    0.52    --  -47.20  19.00  30.00   52
 25  \w     72.00 105.00   0.50    2.08    --  106.49 -94.00  30.00   66
;
_diffrn_measurement_device 'four-circle diffractometer'
_diffrn_measurement_device_type 'XtaLAB Synergy, Dualflex, HyPix'
_diffrn_measurement_method '\w scans'
_diffrn_orient_matrix_type 'CrysAlisPro convention (1999,Acta A55,543-557)'
_diffrn_orient_matrix_UB_11 -0.0080846000
_diffrn_orient_matrix_UB_12 -0.0878756000
_diffrn_orient_matrix_UB_13 -0.0584814000
_diffrn_orient_matrix_UB_21 0.0494231000
_diffrn_orient_matrix_UB_22 0.0256034000
_diffrn_orient_matrix_UB_23 -0.0263666000
_diffrn_orient_matrix_UB_31 0.0231103000
_diffrn_orient_matrix_UB_32 -0.0854769000
_diffrn_orient_matrix_UB_33 0.0522109000
_diffrn_radiation_monochromator mirror
_diffrn_radiation_probe x-ray
_diffrn_radiation_type CuK\a
_diffrn_radiation_wavelength 1.54184
_diffrn_reflns_av_R_equivalents 0.0298
_diffrn_reflns_av_sigmaI/netI 0.0395
_diffrn_reflns_av_unetI/netI 0.0258
_diffrn_reflns_Laue_measured_fraction_full 0.995
_diffrn_reflns_Laue_measured_fraction_max 0.994
_diffrn_reflns_limit_h_max 33
_diffrn_reflns_limit_h_min -32
_diffrn_reflns_limit_k_max 14
_diffrn_reflns_limit_k_min -14
_diffrn_reflns_limit_l_max 22
_diffrn_reflns_limit_l_min -21
_diffrn_reflns_number 20768
_diffrn_reflns_point_group_measured_fraction_full 0.995
_diffrn_reflns_point_group_measured_fraction_max 0.994
_diffrn_reflns_theta_full 67.684
_diffrn_reflns_theta_max 67.999
_diffrn_reflns_theta_min 3.166
_diffrn_source 'micro-focus sealed X-ray tube'
_diffrn_source_type 'PhotonJet (Cu) X-ray Source'
_exptl_absorpt_coefficient_mu 8.797
_exptl_absorpt_correction_T_max 1.000
_exptl_absorpt_correction_T_min 0.646
_exptl_absorpt_correction_type gaussian
_exptl_absorpt_process_details
;
CrysAlisPro 1.171.41.93a (Rigaku Oxford Diffraction, 2020)
Numerical absorption correction based on gaussian integration over
a multifaceted crystal model
Empirical absorption correction using spherical harmonics,
implemented in SCALE3 ABSPACK scaling algorithm.
;
_exptl_crystal_colour colourless
_exptl_crystal_density_diffrn 1.367
_exptl_crystal_description block
_exptl_crystal_F_000 2672
_exptl_crystal_size_max 0.223
_exptl_crystal_size_mid 0.185
_exptl_crystal_size_min 0.046
_refine_diff_density_max 0.599
_refine_diff_density_min -1.053
_refine_diff_density_rms 0.077
_refine_ls_extinction_method none
_refine_ls_goodness_of_fit_ref 1.046
_refine_ls_hydrogen_treatment constr
_refine_ls_matrix_type full
_refine_ls_number_parameters 349
_refine_ls_number_reflns 5816
_refine_ls_number_restraints 0
_refine_ls_restrained_S_all 1.046
_refine_ls_R_factor_all 0.0360
_refine_ls_R_factor_gt 0.0341
_refine_ls_shift/su_max 0.001
_refine_ls_shift/su_mean 0.000
_refine_ls_structure_factor_coef Fsqd
_refine_ls_weighting_details 'w=1/[\s^2^(Fo^2^)+(0.0528P)^2^+12.3573P] where P=(Fo^2^+2Fc^2^)/3'
_refine_ls_weighting_scheme calc
_refine_ls_wR_factor_gt 0.0917
_refine_ls_wR_factor_ref 0.0933
_reflns_Friedel_coverage 0.000
_reflns_number_gt 5483
_reflns_number_total 5816
_reflns_threshold_expression 'I > 2\s(I)'
_cod_data_source_file d5sc06549f2.cif
_cod_data_source_block MJ-013B_auto_a_sq
_cod_depositor_comments 'Adding full bibliography for 1576005--1576010.cif.'
_cod_original_sg_symbol_H-M 'C 2/c'
_cod_database_code 1576006
_shelx_shelxl_version_number 2019/3
_shelx_space_group_comment
;
The symmetry employed for this shelxl refinement is uniquely defined
by the following loop, which should always be used as a source of
symmetry information in preference to the above space-group names.
They are only intended as comments.
;
_shelx_estimated_absorpt_t_min 0.244
_shelx_estimated_absorpt_t_max 0.688
_cell_oxdiff_length_a 28.0254(7)
_cell_oxdiff_length_b 12.3016(2)
_cell_oxdiff_length_c 18.6896(4)
_cell_oxdiff_angle_alpha 90.0039(16)
_cell_oxdiff_angle_beta 94.7230(19)
_cell_oxdiff_angle_gamma 89.9989(19)
_cell_oxdiff_volume 6421.5(2)
_cell_oxdiff_measurement_reflns_used 13615
_oxdiff_exptl_absorpt_empirical_full_min 0.637
_oxdiff_exptl_absorpt_empirical_full_max 1.980
_oxdiff_exptl_absorpt_empirical_details
;
Empirical correction (ABSPACK) includes:
- Absorption correction using spherical harmonics
- Frame scaling
;
_diffrn_oxdiff_digest_frames
;
0182bbb39ff2071e1bf1a5ce31b731a2df020147f7e
;
_reflns_odcompleteness_completeness 99.47
_reflns_odcompleteness_theta 66.97
_reflns_odcompleteness_iscentric 1
_chemical_oxdiff_formula C30H30P2N2OSnCl

loop_
_space_group_symop_operation_xyz
'x, y, z'
'-x, y, -z+1/2'
'x+1/2, y+1/2, z'
'-x+1/2, y+1/2, -z+1/2'
'-x, -y, -z'
'x, -y, z-1/2'
'-x+1/2, -y+1/2, -z'
'x+1/2, -y+1/2, z-1/2'

loop_
_atom_site_label
_atom_site_type_symbol
_atom_site_fract_x
_atom_site_fract_y
_atom_site_fract_z
_atom_site_U_iso_or_equiv
_atom_site_adp_type
_atom_site_occupancy
_atom_site_site_symmetry_order
_atom_site_calc_flag
_atom_site_refinement_flags_posn
_atom_site_refinement_flags_adp
_atom_site_refinement_flags_occupancy
_atom_site_disorder_assembly
_atom_site_disorder_group
S1 S 0.45056(2) 0.76991(6) 0.86577(4) 0.03683(16) Uani 1 1 d . . . . .
P1 P 0.41482(2) 0.67349(5) 0.62754(3) 0.02816(15) Uani 1 1 d . . . . .
N1 N 0.43586(8) 0.55284(18) 0.60493(11) 0.0289(5) Uani 1 1 d . . . . .
C1 C 0.43445(9) 0.7086(2) 0.71283(15) 0.0297(5) Uani 1 1 d . . . . .
P2 P 0.40268(2) 0.71200(5) 0.78787(4) 0.02858(15) Uani 1 1 d . . . . .
C2 C 0.48422(9) 0.5165(2) 0.63252(15) 0.0311(5) Uani 1 1 d . . . . .
H2A H 0.492980 0.551238 0.679538 0.037 Uiso 1 1 calc R U . . .
H2B H 0.507824 0.539680 0.598982 0.037 Uiso 1 1 calc R U . . .
C3 C 0.48609(10) 0.3938(2) 0.64095(16) 0.0357(6) Uani 1 1 d . . . . .
H3A H 0.465592 0.371784 0.679102 0.043 Uiso 1 1 calc R U . . .
H3B H 0.519368 0.371411 0.655980 0.043 Uiso 1 1 calc R U . . .
C4 C 0.46927(11) 0.3357(2) 0.57150(16) 0.0366(6) Uani 1 1 d . . . . .
H4A H 0.492000 0.349833 0.534760 0.044 Uiso 1 1 calc R U . . .
H4B H 0.468182 0.256336 0.579910 0.044 Uiso 1 1 calc R U . . .
C5 C 0.41991(11) 0.3764(2) 0.54515(16) 0.0372(6) Uani 1 1 d . . . . .
H5A H 0.396675 0.355625 0.579856 0.045 Uiso 1 1 calc R U . . .
H5B H 0.409748 0.341914 0.498543 0.045 Uiso 1 1 calc R U . . .
C6 C 0.41988(10) 0.4992(2) 0.53636(14) 0.0338(6) Uani 1 1 d . . . . .
H6A H 0.441517 0.519722 0.499331 0.041 Uiso 1 1 calc R U . . .
H6B H 0.387173 0.524202 0.520099 0.041 Uiso 1 1 calc R U . . .
C7 C 0.35030(9) 0.6590(2) 0.61483(14) 0.0311(5) Uani 1 1 d . . . . .
C8 C 0.32761(10) 0.5595(2) 0.62239(15) 0.0374(6) Uani 1 1 d . . . . .
H8 H 0.345993 0.496623 0.635433 0.045 Uiso 1 1 calc R U . . .
C9 C 0.27805(11) 0.5522(3) 0.61088(17) 0.0445(7) Uani 1 1 d . . . . .
H9 H 0.262764 0.483733 0.614770 0.053 Uiso 1 1 calc R U . . .
C10 C 0.25101(11) 0.6432(3) 0.59390(17) 0.0455(7) Uani 1 1 d . . . . .
H10 H 0.217137 0.637548 0.586510 0.055 Uiso 1 1 calc R U . . .
C11 C 0.27287(11) 0.7425(3) 0.58759(16) 0.0428(7) Uani 1 1 d . . . . .
H11 H 0.254013 0.805426 0.576457 0.051 Uiso 1 1 calc R U . . .
C12 C 0.32237(10) 0.7511(3) 0.59742(15) 0.0365(6) Uani 1 1 d . . . . .
H12 H 0.337342 0.819648 0.592333 0.044 Uiso 1 1 calc R U . . .
C13 C 0.42670(10) 0.7806(2) 0.56461(17) 0.0367(6) Uani 1 1 d . . . . .
C14 C 0.42076(14) 0.7596(3) 0.49061(19) 0.0510(8) Uani 1 1 d . . . . .
H14 H 0.413690 0.688007 0.473881 0.061 Uiso 1 1 calc R U . . .
C15 C 0.42518(17) 0.8427(3) 0.4423(2) 0.0684(11) Uani 1 1 d . . . . .
H15 H 0.421396 0.827971 0.392270 0.082 Uiso 1 1 calc R U . . .
C16 C 0.43507(17) 0.9472(3) 0.4660(3) 0.0717(12) Uani 1 1 d . . . . .
H16 H 0.438307 1.004129 0.432392 0.086 Uiso 1 1 calc R U . . .
C17 C 0.44022(15) 0.9689(3) 0.5383(3) 0.0664(12) Uani 1 1 d . . . . .
H17 H 0.446756 1.040939 0.554621 0.080 Uiso 1 1 calc R U . . .
C18 C 0.43591(12) 0.8857(3) 0.5877(2) 0.0500(8) Uani 1 1 d . . . . .
H18 H 0.439320 0.901341 0.637591 0.060 Uiso 1 1 calc R U . . .
C19 C 0.35123(11) 0.8021(2) 0.77767(16) 0.0388(6) Uani 1 1 d . . . . .
C20 C 0.30381(11) 0.7652(3) 0.77156(16) 0.0433(7) Uani 1 1 d . . . . .
H20 H 0.297134 0.689904 0.776287 0.052 Uiso 1 1 calc R U . . .
C21 C 0.26639(13) 0.8391(3) 0.75854(19) 0.0572(10) Uani 1 1 d . . . . .
H21 H 0.234158 0.814373 0.755000 0.069 Uiso 1 1 calc R U . . .
C22 C 0.27602(16) 0.9471(4) 0.7509(2) 0.0721(13) Uani 1 1 d . . . . .
H22 H 0.250391 0.996911 0.741153 0.087 Uiso 1 1 calc R U . . .
C23 C 0.32245(19) 0.9845(3) 0.7571(3) 0.0803(15) Uani 1 1 d . . . . .
H23 H 0.328685 1.059924 0.752263 0.096 Uiso 1 1 calc R U . . .
C24 C 0.36033(15) 0.9120(3) 0.7703(2) 0.0608(10) Uani 1 1 d . . . . .
H24 H 0.392385 0.937998 0.774335 0.073 Uiso 1 1 calc R U . . .
C25 C 0.37918(9) 0.5823(2) 0.81505(14) 0.0288(5) Uani 1 1 d . . . . .
C26 C 0.34950(10) 0.5760(2) 0.87154(15) 0.0360(6) Uani 1 1 d . . . . .
H26 H 0.341302 0.640112 0.896086 0.043 Uiso 1 1 calc R U . . .
C27 C 0.33211(11) 0.4760(3) 0.89158(17) 0.0430(7) Uani 1 1 d . . . . .
H27 H 0.311595 0.471904 0.929468 0.052 Uiso 1 1 calc R U . . .
C28 C 0.34447(11) 0.3821(3) 0.85670(18) 0.0438(7) Uani 1 1 d . . . . .
H28 H 0.332396 0.313843 0.870694 0.053 Uiso 1 1 calc R U . . .
C29 C 0.37442(10) 0.3875(2) 0.80141(18) 0.0404(7) Uani 1 1 d . . . . .
H29 H 0.383076 0.322959 0.777733 0.048 Uiso 1 1 calc R U . . .
C30 C 0.39165(10) 0.4870(2) 0.78081(16) 0.0341(6) Uani 1 1 d . . . . .
H30 H 0.412205 0.490504 0.742940 0.041 Uiso 1 1 calc R U . . .
Sn1 Sn 0.500000 0.78469(2) 0.750000 0.03097(9) Uani 1 2 d S T P . .
O1 O 0.4988(3) 0.9417(3) 0.76594(18) 0.0357(13) Uani 0.5 1 d . . P A -1
Cl1 Cl 0.57297(8) 1.14576(14) 0.80361(14) 0.0569(4) Uani 0.5 1 d . . P A -1
Sn2 Sn 0.51297(2) 1.07150(3) 0.70842(2) 0.04031(12) Uani 0.5 1 d . . P A -1
Cl2 Cl 0.43702(8) 1.15981(15) 0.73920(14) 0.0594(5) Uani 0.5 1 d . . P A -1

loop_
_atom_site_aniso_label
_atom_site_aniso_U_11
_atom_site_aniso_U_22
_atom_site_aniso_U_33
_atom_site_aniso_U_23
_atom_site_aniso_U_13
_atom_site_aniso_U_12
S1 0.0306(3) 0.0352(4) 0.0452(4) -0.0160(3) 0.0057(3) -0.0049(3)
P1 0.0250(3) 0.0243(3) 0.0355(3) 0.0002(2) 0.0042(3) 0.0034(2)
N1 0.0288(11) 0.0273(11) 0.0308(11) -0.0013(9) 0.0035(9) 0.0050(9)
C1 0.0248(13) 0.0250(13) 0.0396(14) -0.0035(10) 0.0043(11) 0.0002(10)
P2 0.0237(3) 0.0252(3) 0.0372(3) -0.0050(2) 0.0043(3) 0.0016(2)
C2 0.0281(13) 0.0276(13) 0.0379(13) -0.0011(11) 0.0031(11) 0.0049(10)
C3 0.0351(14) 0.0276(13) 0.0438(15) -0.0025(11) -0.0001(12) 0.0058(11)
C4 0.0406(15) 0.0260(14) 0.0437(15) -0.0039(11) 0.0073(12) 0.0027(11)
C5 0.0411(16) 0.0330(15) 0.0374(14) -0.0069(11) 0.0027(12) 0.0011(12)
C6 0.0388(15) 0.0326(14) 0.0302(13) -0.0015(11) 0.0034(11) 0.0056(11)
C7 0.0275(13) 0.0334(14) 0.0326(13) -0.0039(11) 0.0032(10) 0.0037(11)
C8 0.0328(14) 0.0380(15) 0.0415(15) -0.0023(12) 0.0045(12) 0.0002(12)
C9 0.0376(16) 0.0492(18) 0.0475(16) -0.0060(14) 0.0077(13) -0.0098(14)
C10 0.0279(14) 0.065(2) 0.0436(16) -0.0063(15) 0.0018(12) 0.0008(14)
C11 0.0333(15) 0.0528(18) 0.0417(16) -0.0035(14) 0.0000(12) 0.0117(14)
C12 0.0315(14) 0.0372(15) 0.0404(15) -0.0010(12) 0.0000(11) 0.0061(12)
C13 0.0283(14) 0.0293(14) 0.0524(17) 0.0113(12) 0.0029(12) 0.0066(10)
C14 0.064(2) 0.0378(17) 0.0523(18) 0.0121(14) 0.0140(16) 0.0124(16)
C15 0.095(3) 0.046(2) 0.064(2) 0.0226(18) 0.009(2) 0.007(2)
C16 0.076(3) 0.056(2) 0.081(3) 0.037(2) -0.006(2) -0.003(2)
C17 0.062(2) 0.0341(18) 0.098(3) 0.0233(18) -0.025(2) -0.0060(16)
C18 0.0470(18) 0.0326(16) 0.067(2) 0.0103(14) -0.0138(16) -0.0015(13)
C19 0.0379(16) 0.0391(16) 0.0407(15) -0.0002(12) 0.0117(12) 0.0138(12)
C20 0.0343(16) 0.0563(19) 0.0393(15) -0.0024(14) 0.0032(12) 0.0164(14)
C21 0.0451(19) 0.080(3) 0.0463(18) 0.0039(17) 0.0050(15) 0.0326(19)
C22 0.074(3) 0.086(3) 0.061(2) 0.018(2) 0.027(2) 0.054(2)
C23 0.098(4) 0.046(2) 0.103(3) 0.022(2) 0.046(3) 0.036(2)
C24 0.060(2) 0.0407(18) 0.087(3) 0.0109(18) 0.037(2) 0.0181(16)
C25 0.0202(12) 0.0319(14) 0.0336(13) -0.0020(10) -0.0026(10) -0.0015(10)
C26 0.0279(13) 0.0430(16) 0.0366(14) -0.0060(12) -0.0004(11) -0.0033(11)
C27 0.0313(15) 0.0556(19) 0.0421(16) 0.0032(14) 0.0030(12) -0.0112(13)
C28 0.0306(15) 0.0420(17) 0.0576(18) 0.0086(14) -0.0039(13) -0.0125(12)
C29 0.0299(14) 0.0329(15) 0.0574(18) -0.0008(13) -0.0013(13) -0.0026(11)
C30 0.0248(13) 0.0326(14) 0.0449(15) -0.0020(12) 0.0024(11) -0.0003(11)
Sn1 0.02334(14) 0.01849(13) 0.05109(17) 0.000 0.00325(10) 0.000
O1 0.047(2) 0.0252(16) 0.034(4) 0.0047(14) -0.004(4) -0.005(2)
Cl1 0.0663(12) 0.0313(8) 0.0730(13) -0.0066(9) 0.0050(11) -0.0113(7)
Sn2 0.0587(3) 0.0299(2) 0.0342(2) -0.00163(14) 0.01501(18) -0.00501(16)
Cl2 0.0756(13) 0.0376(9) 0.0675(12) 0.0081(9) 0.0211(11) 0.0184(8)

loop_
_atom_type_symbol
_atom_type_description
_atom_type_scat_dispersion_real
_atom_type_scat_dispersion_imag
_atom_type_scat_source
C C 0.0181 0.0091 'International Tables Vol C Tables 4.2.6.8 and 6.1.1.4'
H H 0.0000 0.0000 'International Tables Vol C Tables 4.2.6.8 and 6.1.1.4'
N N 0.0311 0.0180 'International Tables Vol C Tables 4.2.6.8 and 6.1.1.4'
O O 0.0492 0.0322 'International Tables Vol C Tables 4.2.6.8 and 6.1.1.4'
P P 0.2955 0.4335 'International Tables Vol C Tables 4.2.6.8 and 6.1.1.4'
Cl Cl 0.3639 0.7018 'International Tables Vol C Tables 4.2.6.8 and 6.1.1.4'
Sn Sn 0.0259 5.4591 'International Tables Vol C Tables 4.2.6.8 and 6.1.1.4'
S S 0.3331 0.5567 'International Tables Vol C Tables 4.2.6.8 and 6.1.1.4'

loop_
_exptl_crystal_face_index_h
_exptl_crystal_face_index_k
_exptl_crystal_face_index_l
_exptl_crystal_face_perp_dist
1 0 0 0.0349
7 6 -7 0.1369
-18 0 0 0.0051
-14 -4 5 0.0514
1 -6 8 0.0925
9 5 -7 0.1302
13 4 5 0.0769
7 7 0 0.1278
13 0 8 0.0539
-7 3 -10 0.1102
3 5 9 0.0876
-2 8 3 0.1158
1 -8 -4 0.0686
-5 -2 -11 0.1060
-8 -1 11 0.0632
-14 2 8 0.0575

loop_
_geom_angle_atom_site_label_1
_geom_angle_atom_site_label_2
_geom_angle_atom_site_label_3
_geom_angle
_geom_angle_site_symmetry_1
_geom_angle_site_symmetry_3
_geom_angle_publ_flag
P2 S1 Sn1 78.33(3) . . ?
N1 P1 C1 111.80(12) . . ?
N1 P1 C7 104.43(12) . . ?
C1 P1 C7 112.94(13) . . ?
N1 P1 C13 113.22(13) . . ?
C1 P1 C13 111.21(14) . . ?
C7 P1 C13 102.75(13) . . ?
C2 N1 C6 111.8(2) . . ?
C2 N1 P1 120.94(18) . . ?
C6 N1 P1 122.01(17) . . ?
P1 C1 P2 128.45(16) . . ?
P1 C1 Sn1 128.49(15) . . ?
P2 C1 Sn1 102.31(13) . . ?
C1 P2 C25 115.51(12) . . ?
C1 P2 C19 112.83(13) . . ?
C25 P2 C19 105.24(13) . . ?
C1 P2 S1 103.80(10) . . ?
C25 P2 S1 109.97(9) . . ?
C19 P2 S1 109.49(11) . . ?
N1 C2 C3 111.1(2) . . ?
N1 C2 H2A 109.4 . . ?
C3 C2 H2A 109.4 . . ?
N1 C2 H2B 109.4 . . ?
C3 C2 H2B 109.4 . . ?
H2A C2 H2B 108.0 . . ?
C2 C3 C4 111.9(2) . . ?
C2 C3 H3A 109.2 . . ?
C4 C3 H3A 109.2 . . ?
C2 C3 H3B 109.2 . . ?
C4 C3 H3B 109.2 . . ?
H3A C3 H3B 107.9 . . ?
C5 C4 C3 109.4(2) . . ?
C5 C4 H4A 109.8 . . ?
C3 C4 H4A 109.8 . . ?
C5 C4 H4B 109.8 . . ?
C3 C4 H4B 109.8 . . ?
H4A C4 H4B 108.2 . . ?
C4 C5 C6 110.9(2) . . ?
C4 C5 H5A 109.5 . . ?
C6 C5 H5A 109.5 . . ?
C4 C5 H5B 109.5 . . ?
C6 C5 H5B 109.5 . . ?
H5A C5 H5B 108.1 . . ?
N1 C6 C5 110.6(2) . . ?
N1 C6 H6A 109.5 . . ?
C5 C6 H6A 109.5 . . ?
N1 C6 H6B 109.5 . . ?
C5 C6 H6B 109.5 . . ?
H6A C6 H6B 108.1 . . ?
C8 C7 C12 119.0(3) . . ?
C8 C7 P1 122.2(2) . . ?
C12 C7 P1 118.9(2) . . ?
C9 C8 C7 120.0(3) . . ?
C9 C8 H8 120.0 . . ?
C7 C8 H8 120.0 . . ?
C10 C9 C8 120.5(3) . . ?
C10 C9 H9 119.8 . . ?
C8 C9 H9 119.8 . . ?
C9 C10 C11 120.2(3) . . ?
C9 C10 H10 119.9 . . ?
C11 C10 H10 119.9 . . ?
C10 C11 C12 120.2(3) . . ?
C10 C11 H11 119.9 . . ?
C12 C11 H11 119.9 . . ?
C11 C12 C7 120.2(3) . . ?
C11 C12 H12 119.9 . . ?
C7 C12 H12 119.9 . . ?
C18 C13 C14 118.9(3) . . ?
C18 C13 P1 121.1(3) . . ?
C14 C13 P1 119.5(2) . . ?
C15 C14 C13 120.1(4) . . ?
C15 C14 H14 120.0 . . ?
C13 C14 H14 120.0 . . ?
C14 C15 C16 120.4(4) . . ?
C14 C15 H15 119.8 . . ?
C16 C15 H15 119.8 . . ?
C17 C16 C15 119.9(3) . . ?
C17 C16 H16 120.0 . . ?
C15 C16 H16 120.0 . . ?
C16 C17 C18 120.2(4) . . ?
C16 C17 H17 119.9 . . ?
C18 C17 H17 119.9 . . ?
C13 C18 C17 120.4(4) . . ?
C13 C18 H18 119.8 . . ?
C17 C18 H18 119.8 . . ?
C24 C19 C20 119.3(3) . . ?
C24 C19 P2 117.1(3) . . ?
C20 C19 P2 123.4(2) . . ?
C21 C20 C19 119.8(4) . . ?
C21 C20 H20 120.1 . . ?
C19 C20 H20 120.1 . . ?
C22 C21 C20 120.1(4) . . ?
C22 C21 H21 120.0 . . ?
C20 C21 H21 120.0 . . ?
C21 C22 C23 120.7(3) . . ?
C21 C22 H22 119.7 . . ?
C23 C22 H22 119.7 . . ?
C22 C23 C24 120.2(4) . . ?
C22 C23 H23 119.9 . . ?
C24 C23 H23 119.9 . . ?
C19 C24 C23 119.9(4) . . ?
C19 C24 H24 120.0 . . ?
C23 C24 H24 120.0 . . ?
C30 C25 C26 119.1(3) . . ?
C30 C25 P2 120.0(2) . . ?
C26 C25 P2 120.8(2) . . ?
C27 C26 C25 119.8(3) . . ?
C27 C26 H26 120.1 . . ?
C25 C26 H26 120.1 . . ?
C28 C27 C26 120.4(3) . . ?
C28 C27 H27 119.8 . . ?
C26 C27 H27 119.8 . . ?
C27 C28 C29 120.1(3) . . ?
C27 C28 H28 119.9 . . ?
C29 C28 H28 119.9 . . ?
C30 C29 C28 119.8(3) . . ?
C30 C29 H29 120.1 . . ?
C28 C29 H29 120.1 . . ?
C29 C30 C25 120.7(3) . . ?
C29 C30 H30 119.7 . . ?
C25 C30 H30 119.7 . . ?
O1 Sn1 C1 114.2(3) . 2_656 ?
O1 Sn1 C1 117.3(3) . . ?
C1 Sn1 C1 127.77(14) 2_656 . ?
O1 Sn1 S1 85.81(16) . . ?
C1 Sn1 S1 101.33(8) 2_656 . ?
C1 Sn1 S1 75.14(8) . . ?
O1 Sn1 S1 101.98(16) . 2_656 ?
C1 Sn1 S1 75.14(8) 2_656 2_656 ?
C1 Sn1 S1 101.34(8) . 2_656 ?
S1 Sn1 S1 172.20(3) . 2_656 ?
Sn1 O1 Sn2 134.9(2) . . ?
O1 Sn2 Cl2 90.7(2) . . ?
O1 Sn2 Cl1 93.46(19) . . ?
Cl2 Sn2 Cl1 102.16(7) . . ?

loop_
_geom_bond_atom_site_label_1
_geom_bond_atom_site_label_2
_geom_bond_distance
_geom_bond_site_symmetry_2
_geom_bond_publ_flag
S1 P2 2.0264(10) . ?
S1 Sn1 2.6712(7) . ?
P1 N1 1.664(2) . ?
P1 C1 1.700(3) . ?
P1 C7 1.812(3) . ?
P1 C13 1.815(3) . ?
N1 C2 1.478(3) . ?
N1 C6 1.478(3) . ?
C1 P2 1.723(3) . ?
C1 Sn1 2.126(3) . ?
P2 C25 1.814(3) . ?
P2 C19 1.815(3) . ?
C2 C3 1.518(4) . ?
C2 H2A 0.9900 . ?
C2 H2B 0.9900 . ?
C3 C4 1.523(4) . ?
C3 H3A 0.9900 . ?
C3 H3B 0.9900 . ?
C4 C5 1.514(4) . ?
C4 H4A 0.9900 . ?
C4 H4B 0.9900 . ?
C5 C6 1.519(4) . ?
C5 H5A 0.9900 . ?
C5 H5B 0.9900 . ?
C6 H6A 0.9900 . ?
C6 H6B 0.9900 . ?
C7 C8 1.391(4) . ?
C7 C12 1.400(4) . ?
C8 C9 1.390(4) . ?
C8 H8 0.9500 . ?
C9 C10 1.374(5) . ?
C9 H9 0.9500 . ?
C10 C11 1.376(5) . ?
C10 H10 0.9500 . ?
C11 C12 1.387(4) . ?
C11 H11 0.9500 . ?
C12 H12 0.9500 . ?
C13 C18 1.381(4) . ?
C13 C14 1.404(5) . ?
C14 C15 1.376(5) . ?
C14 H14 0.9500 . ?
C15 C16 1.381(6) . ?
C15 H15 0.9500 . ?
C16 C17 1.374(7) . ?
C16 H16 0.9500 . ?
C17 C18 1.390(5) . ?
C17 H17 0.9500 . ?
C18 H18 0.9500 . ?
C19 C24 1.385(5) . ?
C19 C20 1.399(5) . ?
C20 C21 1.394(4) . ?
C20 H20 0.9500 . ?
C21 C22 1.365(6) . ?
C21 H21 0.9500 . ?
C22 C23 1.375(7) . ?
C22 H22 0.9500 . ?
C23 C24 1.392(5) . ?
C23 H23 0.9500 . ?
C24 H24 0.9500 . ?
C25 C30 1.394(4) . ?
C25 C26 1.400(4) . ?
C26 C27 1.386(4) . ?
C26 H26 0.9500 . ?
C27 C28 1.385(5) . ?
C27 H27 0.9500 . ?
C28 C29 1.386(5) . ?
C28 H28 0.9500 . ?
C29 C30 1.382(4) . ?
C29 H29 0.9500 . ?
C30 H30 0.9500 . ?
Sn1 O1 1.954(3) . ?
O1 Sn2 1.984(4) . ?
Cl1 Sn2 2.517(2) . ?
Sn2 Cl2 2.498(2) . ?

loop_
_geom_torsion_atom_site_label_1
_geom_torsion_atom_site_label_2
_geom_torsion_atom_site_label_3
_geom_torsion_atom_site_label_4
_geom_torsion
_geom_torsion_site_symmetry_1
_geom_torsion_site_symmetry_2
_geom_torsion_site_symmetry_3
_geom_torsion_site_symmetry_4
_geom_torsion_publ_flag
C1 P1 N1 C2 -34.3(2) . . . . ?
C7 P1 N1 C2 -156.7(2) . . . . ?
C13 P1 N1 C2 92.3(2) . . . . ?
C1 P1 N1 C6 173.4(2) . . . . ?
C7 P1 N1 C6 51.0(2) . . . . ?
C13 P1 N1 C6 -60.0(2) . . . . ?
N1 P1 C1 P2 -107.22(19) . . . . ?
C7 P1 C1 P2 10.2(2) . . . . ?
C13 P1 C1 P2 125.14(19) . . . . ?
N1 P1 C1 Sn1 84.48(18) . . . . ?
C7 P1 C1 Sn1 -158.09(15) . . . . ?
C13 P1 C1 Sn1 -43.2(2) . . . . ?
P1 C1 P2 C25 62.6(2) . . . . ?
Sn1 C1 P2 C25 -126.71(12) . . . . ?
P1 C1 P2 C19 -58.5(2) . . . . ?
Sn1 C1 P2 C19 112.17(14) . . . . ?
P1 C1 P2 S1 -176.92(16) . . . . ?
Sn1 C1 P2 S1 -6.27(11) . . . . ?
C6 N1 C2 C3 -56.2(3) . . . . ?
P1 N1 C2 C3 148.9(2) . . . . ?
N1 C2 C3 C4 54.7(3) . . . . ?
C2 C3 C4 C5 -54.4(3) . . . . ?
C3 C4 C5 C6 55.8(3) . . . . ?
C2 N1 C6 C5 58.0(3) . . . . ?
P1 N1 C6 C5 -147.5(2) . . . . ?
C4 C5 C6 N1 -58.0(3) . . . . ?
N1 P1 C7 C8 29.1(3) . . . . ?
C1 P1 C7 C8 -92.6(2) . . . . ?
C13 P1 C7 C8 147.5(2) . . . . ?
N1 P1 C7 C12 -151.5(2) . . . . ?
C1 P1 C7 C12 86.8(2) . . . . ?
C13 P1 C7 C12 -33.1(3) . . . . ?
C12 C7 C8 C9 1.7(4) . . . . ?
P1 C7 C8 C9 -178.9(2) . . . . ?
C7 C8 C9 C10 -1.8(5) . . . . ?
C8 C9 C10 C11 0.5(5) . . . . ?
C9 C10 C11 C12 0.8(5) . . . . ?
C10 C11 C12 C7 -0.9(4) . . . . ?
C8 C7 C12 C11 -0.3(4) . . . . ?
P1 C7 C12 C11 -179.8(2) . . . . ?
N1 P1 C13 C18 -145.7(2) . . . . ?
C1 P1 C13 C18 -18.8(3) . . . . ?
C7 P1 C13 C18 102.3(3) . . . . ?
N1 P1 C13 C14 42.1(3) . . . . ?
C1 P1 C13 C14 169.0(2) . . . . ?
C7 P1 C13 C14 -69.9(3) . . . . ?
C18 C13 C14 C15 1.4(5) . . . . ?
P1 C13 C14 C15 173.8(3) . . . . ?
C13 C14 C15 C16 -0.5(6) . . . . ?
C14 C15 C16 C17 -0.5(7) . . . . ?
C15 C16 C17 C18 0.5(7) . . . . ?
C14 C13 C18 C17 -1.4(5) . . . . ?
P1 C13 C18 C17 -173.6(3) . . . . ?
C16 C17 C18 C13 0.4(6) . . . . ?
C1 P2 C19 C24 -65.1(3) . . . . ?
C25 P2 C19 C24 168.1(3) . . . . ?
S1 P2 C19 C24 49.9(3) . . . . ?
C1 P2 C19 C20 110.0(3) . . . . ?
C25 P2 C19 C20 -16.8(3) . . . . ?
S1 P2 C19 C20 -135.0(2) . . . . ?
C24 C19 C20 C21 -0.3(5) . . . . ?
P2 C19 C20 C21 -175.2(2) . . . . ?
C19 C20 C21 C22 0.8(5) . . . . ?
C20 C21 C22 C23 -1.1(6) . . . . ?
C21 C22 C23 C24 0.9(7) . . . . ?
C20 C19 C24 C23 0.0(6) . . . . ?
P2 C19 C24 C23 175.3(3) . . . . ?
C22 C23 C24 C19 -0.3(7) . . . . ?
C1 P2 C25 C30 7.0(3) . . . . ?
C19 P2 C25 C30 132.1(2) . . . . ?
S1 P2 C25 C30 -110.0(2) . . . . ?
C1 P2 C25 C26 -174.7(2) . . . . ?
C19 P2 C25 C26 -49.6(2) . . . . ?
S1 P2 C25 C26 68.2(2) . . . . ?
C30 C25 C26 C27 -1.4(4) . . . . ?
P2 C25 C26 C27 -179.7(2) . . . . ?
C25 C26 C27 C28 0.9(4) . . . . ?
C26 C27 C28 C29 0.0(4) . . . . ?
C27 C28 C29 C30 -0.5(4) . . . . ?
C28 C29 C30 C25 -0.1(4) . . . . ?
C26 C25 C30 C29 1.0(4) . . . . ?
P2 C25 C30 C29 179.3(2) . . . . ?

loop_
_exptl_oxdiff_crystal_face_indexfrac_h
_exptl_oxdiff_crystal_face_indexfrac_k
_exptl_oxdiff_crystal_face_indexfrac_l
_exptl_oxdiff_crystal_face_x
_exptl_oxdiff_crystal_face_y
_exptl_oxdiff_crystal_face_z
1.0000 0.0000 0.0000 -0.0081 0.0494 0.0231
7.0036 5.7386 -7.3867 -0.1289 0.6878 -0.7143
-18.1307 -0.3591 0.1618 0.1687 -0.9095 -0.3799
-14.0373 -4.1550 5.1960 0.1747 -0.9371 0.3020
0.6890 -6.0224 7.8886 0.0623 -0.3281 0.9426
8.9008 5.4740 -7.0084 -0.1431 0.7648 -0.6281
12.7018 4.1272 5.2892 -0.7747 0.5940 0.2169
7.1094 7.3448 0.0215 -0.7042 0.5389 -0.4624
12.9828 0.2040 7.7497 -0.5761 0.4425 0.6872
-6.9555 2.5903 -10.0785 0.4180 -0.0117 -0.9084
3.1527 4.6329 9.4473 -0.9851 0.0253 0.1701
-2.2083 7.7518 2.6223 -0.8167 0.0202 -0.5767
1.3699 -7.5450 -3.9257 0.8815 -0.0220 0.4716
-5.0532 -2.2740 -10.8139 0.8731 -0.0228 -0.4870
-8.1555 -1.4828 11.0203 -0.4482 -0.7316 0.5136
-13.8774 1.8354 8.0704 -0.5211 -0.8517 -0.0562
